data_2014816
loop_
_publ_author_name
'A. Sreekanth'
'V. Suni'
'Rohith P. John'
'Munirathinam Nethaji'
'M. R. Prathapachandra Kurup'

_publ_section_title
;Bis(\m-phenyl 2-pyridyl ketone
 <i>N</i>^4^,<i>N</i>^4^-butane-1,4-diylthiosemicarbazonato)bis[chlorocopper(II)]
;
_journal_issue 6
_journal_name_full 'Acta Crystallographica Section C'
_journal_page_first m284
_journal_page_last m286
_journal_paper_doi 10.1107/S010827010501142X
_journal_volume 61
_journal_year 2005
_chemical_formula_iupac '[Cu Cl (C17 H17 N4 S)]'
_chemical_formula_moiety 'C17 H17 Cl Cu N4 S'
_chemical_formula_sum 'C17 H17 Cl Cu N4 S'
_chemical_formula_weight 408.40
_chemical_name_systematic
;
Chloro(2-benzoylpyridine-\kN)(butane-1,4-diyl)thiosemicarbazonato-
\k^2^N^1^,S)copper(II)
;
_space_group_IT_number 14
_symmetry_cell_setting monoclinic
_symmetry_space_group_name_Hall '-P 2yn'
_symmetry_space_group_name_H-M 'P 1 21/n 1'
_atom_sites_solution_hydrogens geom
_atom_sites_solution_primary direct
_atom_sites_solution_secondary difmap
_cell_angle_alpha 90.00
_cell_angle_beta 98.061(3)
_cell_angle_gamma 90.00
_cell_formula_units_Z 4
_cell_length_a 11.1069(18)
_cell_length_b 8.2919(14)
_cell_length_c 18.642(3)
_cell_measurement_reflns_used 564
_cell_measurement_temperature 293(2)
_cell_measurement_theta_max 26.90
_cell_measurement_theta_min 2.02
_cell_volume 1699.9(5)
_computing_cell_refinement 'SAINT (Siemens, 1996)'
_computing_data_collection 'SMART (Siemens, 1996)'
_computing_data_reduction SAINT
_computing_molecular_graphics 'ORTEP-3 (Farrugia, 1997)'
_computing_publication_material 'SHELXTL and PLATON (Spek, 2003)'
_computing_structure_refinement SHELXTL
_computing_structure_solution 'SHELXTL (Sheldrick, 1997)'
_diffrn_ambient_temperature 293(2)
_diffrn_detector_area_resol_mean 0.3
_diffrn_measured_fraction_theta_full 0.999
_diffrn_measured_fraction_theta_max 0.922
_diffrn_measurement_device_type 'Bruker SMART APEX CCD area-detector'
_diffrn_measurement_method \w
_diffrn_radiation_monochromator graphite
_diffrn_radiation_source 'fine-focus sealed tube'
_diffrn_radiation_type MoK\a
_diffrn_radiation_wavelength 0.71073
_diffrn_reflns_av_R_equivalents 0.0237
_diffrn_reflns_av_sigmaI/netI 0.0246
_diffrn_reflns_limit_h_max 14
_diffrn_reflns_limit_h_min -14
_diffrn_reflns_limit_k_max 9
_diffrn_reflns_limit_k_min -10
_diffrn_reflns_limit_l_max 23
_diffrn_reflns_limit_l_min -21
_diffrn_reflns_number 12249
_diffrn_reflns_theta_full 26.90
_diffrn_reflns_theta_max 26.90
_diffrn_reflns_theta_min 2.02
_diffrn_standards_decay_% 0
_diffrn_standards_number 0
_exptl_absorpt_coefficient_mu 1.571
_exptl_absorpt_correction_T_max 0.624
_exptl_absorpt_correction_T_min 0.583
_exptl_absorpt_correction_type multi-scan
_exptl_absorpt_process_details '(SADABS; Sheldrick,1996)'
_exptl_crystal_colour 'light blue'
_exptl_crystal_density_diffrn 1.596
_exptl_crystal_density_method 'not measured'
_exptl_crystal_description rectangular
_exptl_crystal_F_000 836
_exptl_crystal_size_max 0.35
_exptl_crystal_size_mid 0.30
_exptl_crystal_size_min 0.30
_refine_diff_density_max 0.373
_refine_diff_density_min -0.192
_refine_ls_extinction_method none
_refine_ls_goodness_of_fit_ref 1.043
_refine_ls_hydrogen_treatment mixed
_refine_ls_matrix_type full
_refine_ls_number_parameters 281
_refine_ls_number_reflns 3392
_refine_ls_number_restraints 0
_refine_ls_restrained_S_all 1.043
_refine_ls_R_factor_all 0.0387
_refine_ls_R_factor_gt 0.0312
_refine_ls_shift/su_max 0.006
_refine_ls_shift/su_mean 0.001
_refine_ls_structure_factor_coef Fsqd
_refine_ls_weighting_details 'calc w = 1/[\s^2^(Fo^2^)+(0.0455P)^2^+0.4986P] where P=(Fo^2^+2Fc^2^)/3'
_refine_ls_weighting_scheme calc
_refine_ls_wR_factor_gt 0.0764
_refine_ls_wR_factor_ref 0.0798
_reflns_number_gt 2911
_reflns_number_total 3680
_reflns_threshold_expression I>2\s(I)
_cod_data_source_file ga1101.cif
_cod_data_source_block I
_cod_depositor_comments
;
The following automatic conversions were performed:
'_symmetry_cell_setting' value 'Monoclinic' changed to 'monoclinic'
according to '/home/saulius/struct/CIF-dictionaries/cif_core.dic'
dictionary named 'cif_core.dic' version 2.4.1 from 2010-06-29.

Automatic conversion script
Id: cif_fix_enum 1527 2010-12-29 10:47:43Z saulius 

The following automatic conversions were performed:

'_symmetry_cell_setting' value 'Monoclinic' changed to 'monoclinic'
according to /home/saulius/struct/CIF-dictionaries/cif_core.dic
dictionary named 'cif_core.dic' version 2.4.1 from 2010-06-29.

Automatic conversion script
Id: cif_fix_values 1715 2011-07-08 13:25:40Z adriana 
;
_cod_original_sg_symbol_H-M 'P 21/n'
_cod_database_code 2014816
_cod_database_fobs_code 2014816

loop_
_symmetry_equiv_pos_as_xyz
'x, y, z'
'-x+1/2, y+1/2, -z+1/2'
'-x, -y, -z'
'x-1/2, -y-1/2, z-1/2'

loop_
_atom_site_label
_atom_site_fract_x
_atom_site_fract_y
_atom_site_fract_z
_atom_site_U_iso_or_equiv
_atom_site_adp_type
_atom_site_calc_flag
_atom_site_refinement_flags
_atom_site_occupancy
_atom_site_disorder_assembly
_atom_site_disorder_group
_atom_site_type_symbol
Cu1 -0.05079(2) 0.91688(3) 0.087331(14) 0.03345(11) Uani d . 1 . . Cu
S1 0.02125(5) 0.77519(7) -0.00075(3) 0.03724(15) Uani d . 1 . . S
Cl1 -0.24762(5) 0.85605(8) 0.05610(4) 0.04820(17) Uani d . 1 . . Cl
N1 -0.06982(16) 1.0398(2) 0.17903(10) 0.0326(4) Uani d . 1 . . N
N2 0.12220(15) 0.9400(2) 0.12846(9) 0.0291(4) Uani d . 1 . . N
N3 0.21409(16) 0.8701(2) 0.09906(9) 0.0321(4) Uani d . 1 . . N
N4 0.25764(17) 0.7216(2) 0.00372(10) 0.0389(4) Uani d . 1 . . N
C1 0.14635(18) 1.0201(2) 0.18903(11) 0.0291(4) Uani d . 1 . . C
C2 0.03811(19) 1.0844(2) 0.21705(11) 0.0287(4) Uani d . 1 . . C
C3 0.0436(2) 1.1865(3) 0.27657(12) 0.0327(5) Uani d . 1 . . C
H3 0.1181 1.2180 0.3017 0.039 Uiso calc R 1 . . H
C4 -0.0643(2) 1.2403(3) 0.29763(13) 0.0366(5) Uani d . 1 . . C
C5 -0.1732(2) 1.1917(3) 0.26005(13) 0.0400(5) Uani d . 1 . . C
C6 -0.1726(2) 1.0925(3) 0.20108(14) 0.0386(5) Uani d . 1 . . C
C7 0.27070(19) 1.0448(2) 0.22824(11) 0.0294(4) Uani d . 1 . . C
C8 0.2991(2) 0.9979(3) 0.30024(12) 0.0349(5) Uani d . 1 . . C
C9 0.4151(2) 1.0204(3) 0.33699(13) 0.0410(5) Uani d . 1 . . C
C10 0.5028(2) 1.0926(3) 0.30287(15) 0.0447(6) Uani d . 1 . . C
C11 0.4755(2) 1.1412(3) 0.23149(15) 0.0435(6) Uani d . 1 . . C
C12 0.3609(2) 1.1159(3) 0.19356(13) 0.0362(5) Uani d . 1 . . C
C13 0.1735(2) 0.7916(3) 0.03760(11) 0.0319(5) Uani d . 1 . . C
C14 0.2310(3) 0.6201(3) -0.06078(14) 0.0440(6) Uani d . 1 . . C
C16 0.4353(3) 0.7240(4) -0.04910(16) 0.0559(7) Uani d . 1 . . C
C15 0.3553(3) 0.5888(4) -0.08361(17) 0.0559(7) Uani d . 1 . . C
C17 0.3879(2) 0.7539(4) 0.02210(15) 0.0490(7) Uani d . 1 . . C
H4 -0.062(2) 1.305(3) 0.3364(13) 0.035(6) Uiso d . 1 . . H
H5 -0.245(2) 1.229(3) 0.2713(13) 0.042(7) Uiso d . 1 . . H
H6 -0.240(2) 1.057(3) 0.1712(15) 0.046(7) Uiso d . 1 . . H
H8 0.243(2) 0.950(3) 0.3231(12) 0.029(6) Uiso d . 1 . . H
H9 0.429(2) 0.995(3) 0.3832(14) 0.037(6) Uiso d . 1 . . H
H10 0.579(2) 1.112(3) 0.3248(14) 0.044(7) Uiso d . 1 . . H
H11 0.534(3) 1.198(4) 0.2085(16) 0.065(9) Uiso d . 1 . . H
H12 0.341(2) 1.143(3) 0.1429(14) 0.039(6) Uiso d . 1 . . H
H14B 0.181(2) 0.673(3) -0.0951(15) 0.047(7) Uiso d . 1 . . H
H14A 0.192(2) 0.516(4) -0.0485(14) 0.053(8) Uiso d . 1 . . H
H15A 0.386(3) 0.481(4) -0.0644(17) 0.072(9) Uiso d . 1 . . H
H15B 0.355(3) 0.584(3) -0.1306(18) 0.060(9) Uiso d . 1 . . H
H16A 0.516(3) 0.704(4) -0.0438(17) 0.069(9) Uiso d . 1 . . H
H16B 0.427(2) 0.820(3) -0.0745(14) 0.045(8) Uiso d . 1 . . H
H17A 0.400(2) 0.867(4) 0.0370(15) 0.053(8) Uiso d . 1 . . H
H17B 0.419(2) 0.678(3) 0.0568(16) 0.052(8) Uiso d . 1 . . H

loop_
_atom_site_aniso_label
_atom_site_aniso_U_11
_atom_site_aniso_U_22
_atom_site_aniso_U_33
_atom_site_aniso_U_12
_atom_site_aniso_U_13
_atom_site_aniso_U_23
Cu1 0.02831(16) 0.04074(17) 0.02978(16) 0.00010(11) -0.00126(11) -0.00471(11)
S1 0.0376(3) 0.0411(3) 0.0306(3) 0.0023(2) -0.0037(2) -0.0073(2)
Cl1 0.0333(3) 0.0589(4) 0.0503(4) -0.0099(3) -0.0015(3) -0.0050(3)
N1 0.0301(9) 0.0375(9) 0.0297(9) 0.0002(7) 0.0028(7) 0.0005(8)
N2 0.0290(9) 0.0329(9) 0.0245(9) 0.0016(7) 0.0008(7) -0.0006(7)
N3 0.0314(9) 0.0381(9) 0.0260(9) 0.0055(8) 0.0016(7) -0.0043(8)
N4 0.0395(10) 0.0444(11) 0.0319(10) 0.0084(9) 0.0016(8) -0.0095(8)
C1 0.0291(10) 0.0307(10) 0.0270(10) -0.0001(8) 0.0026(8) 0.0001(9)
C2 0.0276(10) 0.0307(10) 0.0278(11) -0.0011(8) 0.0041(8) 0.0039(8)
C3 0.0316(11) 0.0369(11) 0.0294(11) -0.0020(9) 0.0038(9) 0.0003(9)
C4 0.0436(13) 0.0380(12) 0.0297(12) 0.0022(10) 0.0107(10) -0.0023(10)
C5 0.0315(12) 0.0509(14) 0.0395(13) 0.0057(10) 0.0117(10) 0.0014(11)
C6 0.0276(11) 0.0482(13) 0.0395(13) -0.0002(10) 0.0028(10) 0.0021(11)
C7 0.0293(11) 0.0308(10) 0.0276(11) 0.0028(8) 0.0021(8) -0.0048(9)
C8 0.0364(12) 0.0373(12) 0.0306(12) 0.0000(10) 0.0041(10) -0.0028(10)
C9 0.0464(14) 0.0434(13) 0.0299(13) 0.0083(11) -0.0061(10) -0.0052(10)
C10 0.0302(12) 0.0538(15) 0.0469(15) 0.0006(11) -0.0060(11) -0.0115(12)
C11 0.0320(12) 0.0498(14) 0.0491(15) -0.0043(10) 0.0076(11) -0.0036(12)
C12 0.0362(12) 0.0399(12) 0.0329(13) 0.0005(10) 0.0061(10) -0.0019(10)
C13 0.0369(11) 0.0316(11) 0.0262(11) 0.0041(9) 0.0007(9) 0.0010(9)
C14 0.0554(16) 0.0433(14) 0.0318(13) 0.0106(12) 0.0005(11) -0.0084(11)
C16 0.0478(17) 0.077(2) 0.0434(16) 0.0132(15) 0.0102(13) -0.0078(15)
C15 0.0667(19) 0.0610(18) 0.0409(16) 0.0187(14) 0.0106(14) -0.0116(14)
C17 0.0400(14) 0.0683(19) 0.0377(14) 0.0136(13) 0.0022(11) -0.0097(14)

loop_
_atom_type_symbol
_atom_type_description
_atom_type_scat_dispersion_real
_atom_type_scat_dispersion_imag
_atom_type_scat_source
C C 0.0033 0.0016 'International Tables Vol C Tables 4.2.6.8 and 6.1.1.4'
H H 0.0000 0.0000 'International Tables Vol C Tables 4.2.6.8 and 6.1.1.4'
N N 0.0061 0.0033 'International Tables Vol C Tables 4.2.6.8 and 6.1.1.4'
S S 0.1246 0.1234 'International Tables Vol C Tables 4.2.6.8 and 6.1.1.4'
Cl Cl 0.1484 0.1585 'International Tables Vol C Tables 4.2.6.8 and 6.1.1.4'
Cu Cu 0.3201 1.2651 'International Tables Vol C Tables 4.2.6.8 and 6.1.1.4'

loop_
_geom_angle_atom_site_label_1
_geom_angle_atom_site_label_2
_geom_angle_atom_site_label_3
_geom_angle_site_symmetry_3
_geom_angle
_geom_angle_publ_flag
N2 Cu1 N1 . 80.48(7) y
N2 Cu1 Cl1 . 169.58(5) y
Cl1 Cu1 S1 . 97.27(3) y
S1 Cu1 S1 3_575 88.59(3) y
N1 Cu1 Cl1 . 96.84(5) y
N2 Cu1 S1 . 84.73(5) y
N1 Cu1 S1 . 164.98(5) y
Cl1 Cu1 S1 3_575 102.92(3) y
C13 S1 Cu1 . 94.78(7) ?
C6 N1 C2 . 118.69(19) ?
C6 N1 Cu1 . 128.08(16) ?
C2 N1 Cu1 . 112.89(14) ?
C1 N2 N3 . 119.52(17) y
C1 N2 Cu1 . 117.13(14) ?
N3 N2 Cu1 . 123.25(13) ?
C13 N3 N2 . 111.81(17) ?
C13 N4 C14 . 124.5(2) ?
C13 N4 C17 . 123.05(19) ?
C14 N4 C17 . 112.12(19) ?
N2 C1 C2 . 114.28(18) ?
N2 C1 C7 . 124.12(18) ?
C2 C1 C7 . 121.59(18) ?
N1 C2 C3 . 121.31(19) ?
N1 C2 C1 . 114.89(18) ?
C3 C2 C1 . 123.77(19) ?
C4 C3 C2 . 118.7(2) ?
C4 C3 H3 . 120.7 ?
C2 C3 H3 . 120.7 ?
C5 C4 C3 . 119.8(2) ?
C5 C4 H4 . 120.5(15) ?
C3 C4 H4 . 119.7(15) ?
C4 C5 C6 . 118.9(2) ?
C4 C5 H5 . 121.7(16) ?
C6 C5 H5 . 119.3(16) ?
N1 C6 C5 . 122.7(2) ?
N1 C6 H6 . 111.6(16) ?
C5 C6 H6 . 125.6(16) ?
C8 C7 C12 . 119.0(2) ?
C8 C7 C1 . 120.44(19) ?
C12 C7 C1 . 120.60(19) ?
C9 C8 C7 . 120.6(2) ?
C9 C8 H8 . 119.2(15) ?
C7 C8 H8 . 120.1(15) ?
C10 C9 C8 . 120.1(2) ?
C10 C9 H9 . 121.0(16) ?
C8 C9 H9 . 118.8(16) ?
C9 C10 C11 . 119.9(2) ?
C9 C10 H10 . 123.6(16) ?
C11 C10 H10 . 116.5(16) ?
C12 C11 C10 . 120.7(2) ?
C12 C11 H11 . 119.0(18) ?
C10 C11 H11 . 120.3(18) ?
C11 C12 C7 . 119.7(2) ?
C11 C12 H12 . 122.0(15) ?
C7 C12 H12 . 118.2(15) ?
N4 C13 N3 . 116.28(19) ?
N4 C13 S1 . 118.38(16) ?
N3 C13 S1 . 125.34(16) ?
N4 C14 C15 . 103.9(2) ?
N4 C14 H14B . 109.8(17) ?
C15 C14 H14B . 112.5(17) ?
N4 C14 H14A . 110.5(16) ?
C15 C14 H14A . 110.5(15) ?
H14B C14 H14A . 110(2) ?
C17 C16 C15 . 103.8(3) ?
C17 C16 H16A . 113(2) ?
C15 C16 H16A . 115(2) ?
C17 C16 H16B . 106.4(16) ?
C15 C16 H16B . 114.1(16) ?
H16A C16 H16B . 104(3) ?
C16 C15 C14 . 104.8(2) ?
C16 C15 H15A . 110.8(18) ?
C14 C15 H15A . 109.3(17) ?
C16 C15 H15B . 112.3(19) ?
C14 C15 H15B . 114(2) ?
H15A C15 H15B . 106(3) ?
N4 C17 C16 . 102.6(2) ?
N4 C17 H17A . 109.5(16) ?
C16 C17 H17A . 110.6(16) ?
N4 C17 H17B . 107.2(17) ?
C16 C17 H17B . 111.0(17) ?
H17A C17 H17B . 115(2) ?

loop_
_geom_bond_atom_site_label_1
_geom_bond_atom_site_label_2
_geom_bond_site_symmetry_2
_geom_bond_distance
_geom_bond_publ_flag
Cu1 N2 . 1.9756(17) y
Cu1 N1 . 2.0268(18) y
Cu1 Cl1 . 2.2396(7) y
Cu1 S1 . 2.2550(7) y
Cu1 S1 3_575 3.0627(4) y
S1 C13 . 1.746(2) y
N1 C6 . 1.340(3) ?
N1 C2 . 1.356(3) ?
N2 C1 . 1.305(3) y
N2 N3 . 1.355(2) y
N3 C13 . 1.340(3) y
N4 C13 . 1.332(3) ?
N4 C14 . 1.464(3) ?
N4 C17 . 1.464(3) ?
C1 C2 . 1.476(3) ?
C1 C7 . 1.483(3) ?
C2 C3 . 1.390(3) ?
C3 C4 . 1.386(3) ?
C3 H3 . 0.9300 ?
C4 C5 . 1.370(3) ?
C4 H4 . 0.90(2) ?
C5 C6 . 1.374(3) ?
C5 H5 . 0.91(3) ?
C6 H6 . 0.92(3) ?
C7 C8 . 1.391(3) ?
C7 C12 . 1.397(3) ?
C8 C9 . 1.384(3) ?
C8 H8 . 0.90(2) ?
C9 C10 . 1.374(4) ?
C9 H9 . 0.88(3) ?
C10 C11 . 1.383(4) ?
C10 H10 . 0.91(3) ?
C11 C12 . 1.382(3) ?
C11 H11 . 0.95(3) ?
C12 H12 . 0.97(2) ?
C14 C15 . 1.523(4) ?
C14 H14B . 0.90(3) ?
C14 H14A . 1.00(3) ?
C16 C17 . 1.515(4) ?
C16 C15 . 1.516(4) ?
C16 H16A . 0.90(3) ?
C16 H16B . 0.93(3) ?
C15 H15A . 1.01(3) ?
C15 H15B . 0.88(3) ?
C17 H17A . 0.99(3) ?
C17 H17B . 0.93(3) ?

loop_
_geom_hbond_atom_site_label_D
_geom_hbond_atom_site_label_H
_geom_hbond_atom_site_label_A
_geom_hbond_site_symmetry_A
_geom_hbond_distance_DH
_geom_hbond_distance_HA
_geom_hbond_distance_DA
_geom_hbond_angle_DHA
_geom_hbond_publ_flag
C6 H6 Cl1 1_555 0.92(2) 2.71(3) 3.348(3) 127.7(19) yes
C3 H3 N3 2_555 0.93 2.74 3.631(3) 160 yes
